data_1575925
loop_
_publ_author_name
'Steudel, Fabian M.'
'Sabri&#xe0;, Clara'
'Piane, Massimo Delle'
'Feixas, Ferran'
'Ribas, Xavi'
'Pavan, Giovanni M.'
'von Delius, Max'

_publ_section_title
;
 Observation of shuttling on the one-second timescale in a
 [10]cycloparaphenylene/C<sub>60</sub> [2]catenane.
;
_journal_issue 46
_journal_name_full 'Chemical science'
_journal_page_first 21908
_journal_page_last 21916
_journal_paper_doi 10.1039/d5sc05734e
_journal_volume 16
_journal_year 2025
_chemical_formula_moiety '2(C43 H9 O4), 2.362[CHCl3]'
_chemical_formula_sum 'C88.36 H20.36 Cl7.09 O8'
_chemical_formula_weight 1461.07
_space_group_crystal_system monoclinic
_space_group_IT_number 11
_space_group_name_Hall '-P 2yb'
_space_group_name_H-M_alt 'P 1 21/m 1'
_atom_sites_solution_hydrogens geom
_atom_sites_solution_primary dual
_audit_creation_date 2025-05-02
_audit_creation_method
;
Olex2 1.5
(compiled 2025.04.05 svn.rf049d14d for OlexSys, GUI svn.r7224)
;
_audit_update_record
;
2025-05-02 deposited with the CCDC.	2025-10-03 downloaded from the CCDC.
;
_cell_angle_alpha 90
_cell_angle_beta 109.120(11)
_cell_angle_gamma 90
_cell_formula_units_Z 4
_cell_length_a 13.8349(16)
_cell_length_b 24.4206(16)
_cell_length_c 18.1092(18)
_cell_measurement_reflns_used 3199
_cell_measurement_temperature 149.9(2)
_cell_measurement_theta_max 74.5520
_cell_measurement_theta_min 3.8090
_cell_volume 5780.8(10)
_computing_cell_refinement 'CrysAlisPro 1.171.42.102a (Rigaku OD, 2023)'
_computing_data_collection 'CrysAlisPro 1.171.42.102a (Rigaku OD, 2023)'
_computing_data_reduction 'CrysAlisPro 1.171.42.102a (Rigaku OD, 2023)'
_computing_molecular_graphics 'Olex2 1.5 (Dolomanov et al., 2009)'
_computing_publication_material 'Olex2 1.5 (Dolomanov et al., 2009)'
_computing_structure_refinement 'SHELXL 2018/3 (Sheldrick, 2015)'
_computing_structure_solution 'SHELXT 2018/2 (Sheldrick, 2018)'
_diffrn_ambient_environment N~2~
_diffrn_ambient_temperature 149.9(2)
_diffrn_detector 'CCD plate'
_diffrn_detector_area_resol_mean 10.3385
_diffrn_detector_type Atlas
_diffrn_measured_fraction_theta_full 0.942
_diffrn_measured_fraction_theta_max 0.917
_diffrn_measurement_details
;
List of Runs (angles in degrees, time in seconds):

  # Type    Start    End  Width  t~exp~   \w     \q     \k     \f   Frames
#--------------------------------------------------------------------------
  1  \w    -37.00  -7.00   1.00   12.50    --  -42.93 125.00-180.00   30
  2  \w    -74.00 -40.00   1.00   12.50    --  -42.93 125.00  90.00   34
  3  \w    -12.00  28.00   1.00   12.50    --  -42.93  38.00-180.00   40
  4  \w     43.00  97.00   1.00   12.50    --   42.93-125.00 150.00   54
  5  \w     20.00 109.00   1.00   12.50    --   42.93  38.00 120.00   89
  6  \w     14.00  58.00   1.00   12.50    --   42.93 -99.00 -90.00   44
  7  \w    125.00 178.00   1.00   50.00    --  112.00  45.00-120.00   53
  8  \w     47.00  83.00   1.00   50.00    --  112.00-111.00 120.00   36
  9  \w     88.00 120.00   1.00   50.00    --  112.00  45.00-120.00   32
 10  \w     48.00  82.00   1.00   50.00    --  112.00 -95.00-150.00   34
 11  \w    146.00 177.00   1.00   50.00    --  112.00  61.00-180.00   31
 12  \w     91.00 125.00   1.00   50.00    --  112.00  61.00-180.00   34
 13  \w     94.00 130.00   1.00   50.00    --  112.00  30.00  30.00   36
 14  \w    147.00 174.00   1.00   50.00    --  112.00  30.00  30.00   27
 15  \w     51.00 112.00   1.00   50.00    --  112.00 -45.00 -90.00   61
 16  \w     47.00  84.00   1.00   50.00    --  112.00-111.00  60.00   37
 17  \w    129.00 158.00   1.00   50.00    --  112.00  77.00 -60.00   29
 18  \w     89.00 178.00   1.00   50.00    --  112.00  45.00 -90.00   89
 19  \w     39.00 102.00   1.00   50.00    --  112.00-111.00  90.00   63
 20  \w     97.00 175.00   1.00   50.00    --  112.00  30.00   0.00   78
 21  \w    117.00 144.00   1.00   50.00    --  112.00 178.00  30.00   27
;
_diffrn_measurement_device 'four-circle diffractometer'
_diffrn_measurement_device_type 'SuperNova, Dual, Cu at home/near, Atlas'
_diffrn_measurement_method '\w scans'
_diffrn_orient_matrix_type 'CrysAlisPro convention (1999,Acta A55,543-557)'
_diffrn_orient_matrix_UB_11 0.0665231000
_diffrn_orient_matrix_UB_12 -0.0252933000
_diffrn_orient_matrix_UB_13 -0.0447538000
_diffrn_orient_matrix_UB_21 0.0806149000
_diffrn_orient_matrix_UB_22 -0.0163351000
_diffrn_orient_matrix_UB_23 0.0781484000
_diffrn_orient_matrix_UB_31 -0.0544618000
_diffrn_orient_matrix_UB_32 -0.0553613000
_diffrn_orient_matrix_UB_33 -0.0026971000
_diffrn_radiation_monochromator mirror
_diffrn_radiation_probe x-ray
_diffrn_radiation_type 'Cu K\a'
_diffrn_radiation_wavelength 1.54184
_diffrn_reflns_av_R_equivalents 0.1524
_diffrn_reflns_av_unetI/netI 0.1693
_diffrn_reflns_Laue_measured_fraction_full 0.942
_diffrn_reflns_Laue_measured_fraction_max 0.917
_diffrn_reflns_limit_h_max 17
_diffrn_reflns_limit_h_min -17
_diffrn_reflns_limit_k_max 24
_diffrn_reflns_limit_k_min -30
_diffrn_reflns_limit_l_max 22
_diffrn_reflns_limit_l_min -20
_diffrn_reflns_number 29565
_diffrn_reflns_point_group_measured_fraction_full 0.942
_diffrn_reflns_point_group_measured_fraction_max 0.917
_diffrn_reflns_theta_full 67.684
_diffrn_reflns_theta_max 76.857
_diffrn_reflns_theta_min 3.620
_diffrn_source 'micro-focus sealed X-ray tube'
_diffrn_source_type 'SuperNova (Cu) X-ray Source'
_exptl_absorpt_coefficient_mu 3.780
_exptl_absorpt_correction_T_max 1.000
_exptl_absorpt_correction_T_min 0.699
_exptl_absorpt_correction_type gaussian
_exptl_absorpt_process_details
;
CrysAlisPro 1.171.42.102a (Rigaku Oxford Diffraction, 2023)
Numerical absorption correction based on gaussian integration over
a multifaceted crystal model
Empirical absorption correction using spherical harmonics,
implemented in SCALE3 ABSPACK scaling algorithm.
;
_exptl_crystal_colour 'clear dark red'
_exptl_crystal_colour_lustre clear
_exptl_crystal_colour_modifier dark
_exptl_crystal_colour_primary red
_exptl_crystal_density_diffrn 1.679
_exptl_crystal_description prism
_exptl_crystal_F_000 2940
_exptl_crystal_preparation
'The sample was dissolved in CDCl3 with added 1,2,4,5-tetramethylbenzene as internal standard.'
_exptl_crystal_recrystallization_method 'Slow evaporation from NMR tube'
_exptl_crystal_size_max 0.36
_exptl_crystal_size_mid 0.06
_exptl_crystal_size_min 0.04
_refine_diff_density_max 1.271
_refine_diff_density_min -0.613
_refine_diff_density_rms 0.121
_refine_ls_extinction_method none
_refine_ls_goodness_of_fit_ref 1.063
_refine_ls_hydrogen_treatment constr
_refine_ls_matrix_type full
_refine_ls_number_parameters 863
_refine_ls_number_reflns 11454
_refine_ls_number_restraints 942
_refine_ls_restrained_S_all 1.026
_refine_ls_R_factor_all 0.1922
_refine_ls_R_factor_gt 0.1296
_refine_ls_shift/su_max 0.000
_refine_ls_shift/su_mean 0.000
_refine_ls_structure_factor_coef Fsqd
_refine_ls_weighting_details 'w=1/[\s^2^(Fo^2^)+(0.2000P)^2^] where P=(Fo^2^+2Fc^2^)/3'
_refine_ls_weighting_scheme calc
_refine_ls_wR_factor_gt 0.3363
_refine_ls_wR_factor_ref 0.4202
_reflns_Friedel_coverage 0.000
_reflns_number_gt 5143
_reflns_number_total 11454
_reflns_threshold_expression 'I > 2\s(I)'
_cod_data_source_file d5sc05734e3.cif
_cod_data_source_block fst25044_auto
_cod_depositor_comments 'Adding full bibliography for 1575925--1575927.cif.'
_cod_database_code 1575925
_shelx_shelxl_version_number 2018/3
_chemical_oxdiff_formula 'C86 H18 O8'
_chemical_oxdiff_usercomment FSt-B1-247_tlcF1hplcF1_qNMR
_shelx_space_group_comment
;
The symmetry employed for this shelxl refinement is uniquely defined
by the following loop, which should always be used as a source of
symmetry information in preference to the above space-group names.
They are only intended as comments.
;
_cell_oxdiff_angle_alpha 90.013(5)
_cell_oxdiff_angle_beta 109.073(7)
_cell_oxdiff_angle_gamma 90.106(6)
_cell_oxdiff_length_a 13.8314(13)
_cell_oxdiff_length_b 24.4420(13)
_cell_oxdiff_length_c 18.0928(12)
_cell_oxdiff_measurement_reflns_used 3198
_cell_oxdiff_volume 5780.8(7)
_shelx_estimated_absorpt_t_max 0.863
_shelx_estimated_absorpt_t_min 0.343
_olex2_refinement_description
;
1. Fixed Uiso
 At 1.2 times of:
  All C(H) groups, All C(H,H) groups
 At 1.5 times of:
  All C(H,H,H) groups
2. Rigid body (RIGU) restrains
 All non-hydrogen atoms
 with sigma for 1-2 distances of 0.004 and sigma for 1-3 distances of 0.004
 All non-hydrogen atoms
 with sigma for 1-2 distances of 0.004 and sigma for 1-3 distances of 0.004
3.a Secondary CH2 refined with riding coordinates:
 C02Q(H02A,H02B), C02Z(H02F,H02G)
3.b Aromatic/amide H refined with riding coordinates:
 C00Y(H00Y), C01E(H01E), C01N(H01N), C01Z(H01Z), C02I(H02I), C02T(H02T),
 C02W(H02W), C02X(H02X)
3.c Idealised Me refined as rotating group:
 C01O(H01A,H01B,H01C), C02U(H02C,H02D,H02E)
;
_smtbx_masks_void_probe_radius 1.2
_smtbx_masks_void_truncation_radius 1.2
_olex2_date_sample_data_collection 2025-04-29
_olex2_date_sample_submission 2025-04-14
_olex2_submission_original_sample_id FSt-B1-247_tlcF1hplcF1_qNMR
_olex2_submission_special_instructions 'No special instructions were received'
_oxdiff_exptl_absorpt_empirical_details
;
Empirical correction (ABSPACK) includes:
- Absorption correction using spherical harmonics
- Frame scaling
;
_oxdiff_exptl_absorpt_empirical_full_max 2.516
_oxdiff_exptl_absorpt_empirical_full_min 0.384

loop_
_space_group_symop_operation_xyz
'x, y, z'
'-x, y+1/2, -z'
'-x, -y, -z'
'x, -y-1/2, z'

loop_
_atom_site_label
_atom_site_type_symbol
_atom_site_fract_x
_atom_site_fract_y
_atom_site_fract_z
_atom_site_U_iso_or_equiv
_atom_site_adp_type
_atom_site_occupancy
_atom_site_site_symmetry_order
_atom_site_calc_flag
_atom_site_refinement_flags_posn
_atom_site_refinement_flags_adp
_atom_site_refinement_flags_occupancy
_atom_site_disorder_assembly
_atom_site_disorder_group
O004 O 0.0610(4) 0.5014(2) 0.4007(3) 0.0523(13) Uani 1 1 d . . . . .
O005 O 0.2057(4) 0.4599(3) 0.5624(3) 0.0562(13) Uani 1 1 d . . . . .
O006 O 0.2286(4) 0.5124(3) 0.4120(4) 0.0610(14) Uani 1 1 d . . . . .
O007 O 0.3053(4) 0.5032(2) 0.0581(3) 0.0539(13) Uani 1 1 d . . . . .
O008 O 0.3848(5) 0.5082(3) -0.0318(3) 0.0561(13) Uani 1 1 d . . . . .
O009 O 0.5055(5) 0.4588(3) 0.1472(3) 0.0592(14) Uani 1 1 d . . . . .
O00A O 0.1781(4) 0.5229(3) 0.6444(3) 0.0567(13) Uani 1 1 d . . . . .
O00B O 0.6160(5) 0.5254(2) 0.2030(4) 0.0603(15) Uani 1 1 d . . . . .
C00E C 0.4193(6) 0.7805(3) -0.1028(3) 0.0474(16) Uani 1 1 d . . . . .
C00F C 0.2341(6) 0.6438(4) 0.6577(4) 0.0502(16) Uani 1 1 d . . . . .
C00G C 0.3553(6) 0.7200(4) 0.6987(4) 0.0521(17) Uani 1 1 d . . . . .
C00H C 0.1057(6) 0.5981(3) 0.5063(4) 0.0448(14) Uani 1 1 d . . . . .
C00I C 0.3579(6) 0.6560(3) 0.5151(5) 0.0447(14) Uani 1 1 d . . . . .
C00J C 0.1572(6) 0.5180(4) 0.4368(5) 0.0531(17) Uani 1 1 d . . . . .
C00K C 0.2694(6) 0.6254(4) 0.4722(5) 0.0525(17) Uani 1 1 d . . . . .
C00L C 0.2715(6) 0.6929(4) 0.7045(4) 0.0527(17) Uani 1 1 d . . . . .
C00M C -0.0255(6) 0.7204(3) 0.3368(4) 0.0488(15) Uani 1 1 d . . . . .
C00N C 0.3659(6) 0.8574(3) -0.0369(4) 0.0462(15) Uani 1 1 d . . . . .
C00O C 0.3431(6) 0.8066(3) -0.0860(4) 0.0477(15) Uani 1 1 d . . . . .
C00P C 0.4333(6) 0.6004(3) 0.1242(4) 0.0473(15) Uani 1 1 d . . . . .
C00Q C 0.0590(6) 0.6924(3) 0.3303(4) 0.0480(15) Uani 1 1 d . . . . .
C00R C 0.5971(6) 0.6922(3) 0.2826(4) 0.0489(15) Uani 1 1 d . . . . .
C00S C 0.2389(7) 0.6926(3) 0.3665(5) 0.0504(16) Uani 1 1 d . . . . .
C00T C 0.2972(6) 0.6448(3) 0.0109(5) 0.0465(15) Uani 1 1 d . . . . .
C00U C 0.2826(6) 0.6253(3) 0.6065(4) 0.0475(15) Uani 1 1 d . . . . .
C00V C 0.4761(6) 0.6262(3) 0.2033(4) 0.0479(15) Uani 1 1 d . . . . .
C00W C 0.1648(6) 0.5463(3) 0.5125(5) 0.0492(15) Uani 1 1 d . . . . .
C00X C 0.0926(6) 0.6922(4) 0.6693(5) 0.0542(17) Uani 1 1 d . . . . .
C00Y C -0.0866(6) 0.6001(3) 0.1930(5) 0.0514(16) Uani 1 1 d . . . . .
H00Y H -0.150682 0.618426 0.177922 0.062 Uiso 1 1 calc R U . . .
C00Z C 0.3819(6) 0.5159(3) 0.0319(5) 0.0491(15) Uani 1 1 d . . . . .
C010 C 0.4648(6) 0.8756(3) -0.0062(4) 0.0456(15) Uani 1 1 d . . . . .
C011 C 0.3955(6) 0.6562(3) 0.2166(5) 0.0489(15) Uani 1 1 d . . . . .
C012 C -0.1028(7) 0.750000 0.4259(7) 0.051(2) Uani 1 2 d S T P . .
C013 C 0.5230(6) 0.7977(3) -0.0689(4) 0.0489(15) Uani 1 1 d . . . . .
C014 C -0.0082(6) 0.6199(3) 0.1695(4) 0.0468(15) Uani 1 1 d . . . . .
C015 C 0.6790(6) 0.7218(4) 0.2656(5) 0.0541(17) Uani 1 1 d . . . . .
C016 C 0.3896(6) 0.7021(4) 0.4835(5) 0.0520(16) Uani 1 1 d . . . . .
C017 C 0.0034(7) 0.7198(4) 0.6296(5) 0.0552(18) Uani 1 1 d . . . . .
C018 C 0.0483(6) 0.6256(3) 0.4295(4) 0.0470(15) Uani 1 1 d . . . . .
C019 C 0.5222(6) 0.7207(3) 0.2988(4) 0.0497(16) Uani 1 1 d . . . . .
C01A C 0.2262(6) 0.6003(4) 0.5282(5) 0.0517(17) Uani 1 1 d . . . . .
C01B C -0.0278(6) 0.6565(3) 0.5204(5) 0.0495(15) Uani 1 1 d . . . . .
C01C C 0.4281(8) 0.750000 0.5311(7) 0.046(2) Uani 1 2 d S T P . .
C01D C 0.1463(6) 0.7211(3) 0.3231(4) 0.0478(15) Uani 1 1 d . . . . .
C01E C 0.0853(7) 0.5916(4) 0.1906(5) 0.0565(19) Uani 1 1 d . . . . .
H01E H 0.139027 0.604561 0.173418 0.068 Uiso 1 1 calc R U . . .
C01F C -0.0198(6) 0.7214(4) 0.1225(5) 0.0513(17) Uani 1 1 d . . . . .
C01G C 0.3654(6) 0.6545(3) 0.5976(5) 0.0494(15) Uani 1 1 d . . . . .
C1 C 0.4658(6) 0.5467(3) 0.0953(5) 0.0511(16) Uani 1 1 d . . . . .
C01I C 0.1235(6) 0.6436(3) 0.6364(5) 0.0478(15) Uani 1 1 d . . . . .
C01J C 0.4183(7) 0.7031(4) 0.2651(4) 0.0521(16) Uani 1 1 d . . . . .
C01K C 0.3315(6) 0.6250(3) 0.0881(5) 0.0499(16) Uani 1 1 d . . . . .
C01L C 0.5447(6) 0.8445(3) -0.0207(5) 0.0495(16) Uani 1 1 d . . . . .
C01M C -0.0176(6) 0.6734(4) 0.1357(4) 0.0513(16) Uani 1 1 d . . . . .
C01N C 0.0997(7) 0.5453(4) 0.2358(5) 0.0546(17) Uani 1 1 d . . . . .
H01N H 0.162747 0.526105 0.248314 0.066 Uiso 1 1 calc R U . . .
C01O C 0.2449(7) 0.4214(3) 0.6276(5) 0.058(2) Uani 1 1 d . . . . .
H01A H 0.269126 0.388117 0.609048 0.087 Uiso 1 1 calc R U . . .
H01B H 0.190121 0.412043 0.648576 0.087 Uiso 1 1 calc R U . . .
H01C H 0.301650 0.438445 0.668686 0.087 Uiso 1 1 calc R U . . .
C01P C -0.0730(6) 0.7021(4) 0.3925(5) 0.0562(17) Uani 1 1 d . . . . .
C01Q C -0.0331(6) 0.6560(4) 0.4381(5) 0.0531(16) Uani 1 1 d . . . . .
C01R C 0.6432(6) 0.6443(4) 0.1855(5) 0.0510(16) Uani 1 1 d . . . . .
C01S C 0.2060(5) 0.7205(3) 0.0461(5) 0.0489(16) Uani 1 1 d . . . . .
C01T C 0.1838(6) 0.7218(3) 0.7123(4) 0.0498(16) Uani 1 1 d . . . . .
C01U C -0.0950(10) 0.750000 0.5054(8) 0.059(3) Uani 1 2 d S T P . .
C01V C 0.2323(6) 0.6927(3) -0.0102(5) 0.0501(16) Uani 1 1 d . . . . .
C01W C 0.0231(6) 0.5259(3) 0.2638(4) 0.0478(15) Uani 1 1 d . . . . .
C01X C 0.0984(6) 0.6432(3) 0.3787(4) 0.0469(15) Uani 1 1 d . . . . .
C01Y C 0.4037(6) 0.7024(4) 0.6429(5) 0.0516(16) Uani 1 1 d . . . . .
C01Z C -0.0718(6) 0.5528(4) 0.2390(4) 0.0517(16) Uani 1 1 d . . . . .
H01Z H -0.126815 0.538676 0.253779 0.062 Uiso 1 1 calc R U . . .
C020 C 0.0606(6) 0.6239(3) 0.5628(5) 0.0493(15) Uani 1 1 d . . . . .
C021 C 0.5742(6) 0.6446(3) 0.2327(4) 0.0470(15) Uani 1 1 d . . . . .
C022 C 0.6092(6) 0.6241(3) 0.1089(5) 0.0480(15) Uani 1 1 d . . . . .
C023 C 0.3517(10) 0.750000 0.2457(7) 0.055(2) Uani 1 2 d S T P . .
C025 C 0.5402(7) 0.5110(4) 0.1547(4) 0.0536(17) Uani 1 1 d . . . . .
C026 C 0.6737(9) 0.750000 0.0196(7) 0.056(2) Uani 1 2 d S T P . .
C027 C 0.5873(9) 0.750000 -0.0494(6) 0.051(2) Uani 1 2 d S T P . .
C028 C 0.2073(6) 0.6448(3) 0.3996(5) 0.0478(15) Uani 1 1 d . . . . .
C029 C 0.5072(6) 0.6003(3) 0.0726(5) 0.0457(15) Uani 1 1 d . . . . .
C02B C 0.2610(6) 0.7796(3) -0.0700(4) 0.0500(17) Uani 1 1 d . . . . .
C02C C 0.3063(6) 0.6563(4) 0.1466(5) 0.0509(16) Uani 1 1 d . . . . .
C02D C 0.2423(6) 0.7035(4) 0.1261(5) 0.0509(16) Uani 1 1 d . . . . .
C02E C 0.3275(6) 0.7208(3) 0.4063(5) 0.0508(16) Uani 1 1 d . . . . .
C02F C 0.2653(10) 0.750000 0.1768(8) 0.057(2) Uani 1 2 d S T P . .
C02G C 0.1810(6) 0.5084(3) 0.5816(5) 0.0498(15) Uani 1 1 d . . . . .
C02H C -0.0569(6) 0.7019(3) 0.5518(5) 0.0535(16) Uani 1 1 d . . . . .
C02I C 0.0849(8) 0.5521(5) -0.0146(6) 0.073(2) Uani 1 1 d . . . . .
H02I H 0.075627 0.537706 0.031387 0.088 Uiso 1 1 calc R U . . .
C02J C 0.6347(6) 0.6563(3) 0.0493(5) 0.0486(15) Uani 1 1 d . . . . .
C02K C 0.6967(6) 0.7026(4) 0.0691(5) 0.0524(16) Uani 1 1 d . . . . .
C02L C 0.7337(6) 0.7209(4) 0.1488(5) 0.0556(17) Uani 1 1 d . . . . .
C02N C 0.1503(7) 0.5268(4) -0.0471(6) 0.067(2) Uani 1 1 d . . . . .
C02O C 0.4335(8) 0.750000 0.6106(7) 0.053(2) Uani 1 2 d S T P . .
C02P C 0.7066(6) 0.6922(4) 0.2053(5) 0.0554(17) Uani 1 1 d . . . . .
C02Q C 0.0403(7) 0.4791(4) 0.3205(5) 0.0557(18) Uani 1 1 d . . . . .
H02A H -0.020982 0.455364 0.306483 0.067 Uiso 1 1 calc R U . . .
H02B H 0.099166 0.456870 0.318463 0.067 Uiso 1 1 calc R U . . .
C02S C 0.0111(7) 0.6745(5) -0.1447(6) 0.073(2) Uani 1 1 d . . . . .
C02T C 0.1118(8) 0.5919(5) -0.1497(5) 0.072(2) Uani 1 1 d . . . . .
H02T H 0.120763 0.604373 -0.196691 0.086 Uiso 1 1 calc R U . . .
C02U C 0.5761(8) 0.4211(4) 0.2009(5) 0.068(3) Uani 1 1 d . . . . .
H02C H 0.642145 0.421880 0.191825 0.102 Uiso 1 1 calc R U . . .
H02D H 0.547960 0.383920 0.192069 0.102 Uiso 1 1 calc R U . . .
H02E H 0.585616 0.432119 0.254841 0.102 Uiso 1 1 calc R U . . .
C02V C 0.0477(7) 0.6211(4) -0.1182(7) 0.071(2) Uani 1 1 d . . . . .
C02W C 0.1623(7) 0.5454(4) -0.1140(5) 0.065(2) Uani 1 1 d . . . . .
H02W H 0.205746 0.526301 -0.136380 0.077 Uiso 1 1 calc R U . . .
C02X C 0.0318(8) 0.5995(5) -0.0502(7) 0.078(2) Uani 1 1 d . . . . .
H02X H -0.014497 0.616890 -0.028935 0.093 Uiso 1 1 calc R U . . .
C02Y C -0.0069(8) 0.7216(5) -0.1569(6) 0.073(3) Uani 1 1 d . . . . .
C02Z C 0.2154(7) 0.4794(3) -0.0024(5) 0.057(2) Uani 1 1 d . . . . .
H02F H 0.175285 0.456602 0.022329 0.069 Uiso 1 1 calc R U . . .
H02G H 0.237850 0.455986 -0.038390 0.069 Uiso 1 1 calc R U . . .

loop_
_atom_site_aniso_label
_atom_site_aniso_U_11
_atom_site_aniso_U_22
_atom_site_aniso_U_33
_atom_site_aniso_U_23
_atom_site_aniso_U_13
_atom_site_aniso_U_12
O004 0.050(3) 0.057(3) 0.047(3) 0.002(2) 0.012(2) -0.010(2)
O005 0.053(3) 0.061(3) 0.049(3) 0.005(2) 0.009(2) 0.008(3)
O006 0.052(3) 0.081(4) 0.051(3) -0.007(3) 0.017(2) 0.001(3)
O007 0.058(3) 0.055(3) 0.044(3) 0.004(2) 0.010(2) -0.011(3)
O008 0.059(3) 0.061(3) 0.045(3) 0.002(2) 0.012(2) 0.008(3)
O009 0.064(3) 0.064(3) 0.040(3) 0.005(2) 0.005(2) 0.009(3)
O00A 0.056(3) 0.062(3) 0.049(3) 0.005(2) 0.013(2) 0.004(3)
O00B 0.066(3) 0.050(3) 0.053(3) -0.001(2) 0.003(3) 0.002(3)
C00E 0.059(4) 0.068(4) 0.017(2) 0.005(3) 0.014(2) -0.001(3)
C00F 0.048(3) 0.067(4) 0.035(3) 0.015(3) 0.012(3) -0.001(3)
C00G 0.049(3) 0.064(5) 0.036(3) 0.004(3) 0.002(3) 0.004(3)
C00H 0.042(3) 0.042(3) 0.048(3) -0.001(3) 0.012(3) -0.001(3)
C00I 0.045(3) 0.034(3) 0.055(3) -0.009(3) 0.017(3) 0.005(3)
C00J 0.049(4) 0.060(4) 0.050(4) 0.003(3) 0.015(3) -0.005(3)
C00K 0.045(3) 0.066(5) 0.049(3) 0.001(3) 0.018(3) 0.000(3)
C00L 0.058(4) 0.074(5) 0.024(3) 0.009(3) 0.010(3) -0.002(3)
C00M 0.049(3) 0.042(4) 0.044(3) -0.006(3) 0.001(3) -0.003(3)
C00N 0.048(3) 0.048(3) 0.038(3) 0.008(3) 0.009(3) -0.006(3)
C00O 0.058(4) 0.050(4) 0.030(3) 0.005(3) 0.006(3) -0.001(3)
C00P 0.050(3) 0.044(3) 0.044(3) 0.001(3) 0.010(3) 0.005(3)
C00Q 0.058(4) 0.049(4) 0.033(3) -0.006(3) 0.009(3) -0.001(3)
C00R 0.056(4) 0.053(4) 0.032(3) 0.009(3) 0.006(3) 0.000(3)
C00S 0.059(4) 0.055(4) 0.042(4) -0.004(3) 0.023(3) 0.002(3)
C00T 0.040(3) 0.046(3) 0.050(3) -0.006(3) 0.009(3) -0.004(3)
C00U 0.045(3) 0.049(4) 0.040(3) 0.003(3) 0.003(2) -0.004(3)
C00V 0.052(3) 0.056(4) 0.038(3) 0.003(3) 0.018(3) -0.009(3)
C00W 0.042(3) 0.055(4) 0.048(3) -0.003(3) 0.011(3) -0.005(3)
C00X 0.054(4) 0.071(5) 0.042(4) 0.007(3) 0.023(3) 0.001(3)
C00Y 0.050(4) 0.054(4) 0.049(4) -0.005(3) 0.016(3) -0.003(3)
C00Z 0.044(3) 0.052(4) 0.048(3) 0.012(3) 0.011(3) 0.008(3)
C010 0.047(3) 0.050(4) 0.040(3) 0.010(3) 0.015(3) -0.003(3)
C011 0.048(3) 0.058(4) 0.046(3) 0.007(3) 0.022(3) -0.008(3)
C012 0.031(4) 0.049(5) 0.061(5) 0.000 -0.001(4) 0.000
C013 0.063(4) 0.056(4) 0.036(3) 0.011(3) 0.027(3) 0.000(3)
C014 0.049(3) 0.055(4) 0.037(3) -0.012(3) 0.015(3) -0.007(3)
C015 0.048(4) 0.064(4) 0.043(3) 0.007(3) 0.006(3) -0.005(3)
C016 0.043(4) 0.054(4) 0.063(4) -0.004(3) 0.023(3) 0.000(3)
C017 0.059(4) 0.064(5) 0.054(4) 0.003(3) 0.034(3) 0.005(4)
C018 0.044(3) 0.048(4) 0.043(3) -0.002(3) 0.006(2) 0.003(3)
C019 0.063(4) 0.056(4) 0.030(3) 0.003(3) 0.015(3) 0.005(3)
C01A 0.044(3) 0.064(4) 0.043(3) -0.003(3) 0.009(3) -0.007(3)
C01B 0.036(3) 0.053(4) 0.060(4) -0.003(3) 0.016(3) -0.004(3)
C01C 0.040(5) 0.040(4) 0.064(5) 0.000 0.027(4) 0.000
C01D 0.064(4) 0.050(4) 0.030(3) -0.004(3) 0.016(3) -0.001(3)
C01E 0.052(4) 0.069(5) 0.050(4) 0.010(4) 0.019(3) 0.001(3)
C01F 0.045(4) 0.064(4) 0.047(4) -0.001(3) 0.018(3) -0.013(3)
C01G 0.038(3) 0.054(4) 0.050(3) 0.007(3) 0.007(3) 0.009(3)
C1 0.051(4) 0.047(4) 0.051(4) -0.002(3) 0.012(3) 0.001(3)
C01I 0.047(3) 0.050(3) 0.049(3) 0.016(3) 0.018(3) 0.000(3)
C01J 0.061(4) 0.063(4) 0.040(3) -0.001(3) 0.028(3) 0.000(3)
C01K 0.040(3) 0.053(4) 0.056(4) -0.005(3) 0.014(3) -0.003(3)
C01L 0.049(4) 0.056(4) 0.046(4) 0.011(3) 0.019(3) -0.003(3)
C01M 0.055(4) 0.066(4) 0.038(3) -0.001(3) 0.023(3) -0.008(3)
C01N 0.053(4) 0.063(4) 0.051(4) -0.004(3) 0.020(3) -0.008(3)
C01O 0.071(5) 0.031(3) 0.060(4) 0.002(3) 0.005(4) -0.005(3)
C01P 0.047(4) 0.054(4) 0.059(4) 0.001(3) 0.006(3) 0.003(3)
C01Q 0.042(3) 0.057(4) 0.054(4) 0.002(3) 0.007(3) 0.000(3)
C01R 0.043(3) 0.060(4) 0.049(3) 0.006(3) 0.013(3) 0.004(3)
C01S 0.035(3) 0.043(4) 0.067(4) -0.001(3) 0.015(3) -0.004(3)
C01T 0.063(4) 0.055(4) 0.034(3) 0.006(3) 0.019(3) 0.000(3)
C01U 0.053(6) 0.053(5) 0.068(5) 0.000 0.017(5) 0.000
C01V 0.038(3) 0.055(4) 0.050(4) -0.004(3) 0.004(3) -0.004(3)
C01W 0.049(3) 0.057(4) 0.039(3) -0.014(3) 0.017(3) -0.004(3)
C01X 0.051(3) 0.042(3) 0.044(3) -0.008(3) 0.010(3) 0.003(3)
C01Y 0.040(3) 0.063(4) 0.047(4) 0.008(3) 0.007(3) 0.012(3)
C01Z 0.046(3) 0.066(4) 0.044(4) -0.007(3) 0.016(3) -0.003(3)
C020 0.049(4) 0.049(4) 0.050(3) 0.002(3) 0.017(3) -0.003(3)
C021 0.048(3) 0.052(4) 0.042(3) 0.012(3) 0.016(3) -0.002(3)
C022 0.042(3) 0.044(3) 0.054(4) -0.001(3) 0.010(3) 0.009(3)
C023 0.061(6) 0.067(6) 0.045(5) 0.000 0.026(4) 0.000
C025 0.062(4) 0.063(4) 0.034(3) 0.000(3) 0.014(3) -0.002(3)
C026 0.044(5) 0.075(6) 0.055(5) 0.000 0.026(4) 0.000
C027 0.050(5) 0.066(6) 0.043(5) 0.000 0.023(4) 0.000
C028 0.054(3) 0.038(3) 0.051(4) -0.008(3) 0.016(3) 0.008(3)
C029 0.045(3) 0.040(3) 0.050(4) -0.016(3) 0.013(3) 0.006(3)
C02B 0.041(3) 0.058(4) 0.040(3) 0.005(3) -0.002(3) -0.001(3)
C02C 0.044(3) 0.063(4) 0.049(3) 0.005(3) 0.020(3) -0.003(3)
C02D 0.041(3) 0.057(4) 0.060(4) 0.002(3) 0.024(3) -0.005(3)
C02E 0.059(4) 0.051(4) 0.052(4) -0.005(3) 0.032(3) 0.005(3)
C02F 0.058(6) 0.054(5) 0.061(5) 0.000 0.022(5) 0.000
C02G 0.043(3) 0.049(3) 0.051(3) 0.007(3) 0.005(3) -0.001(3)
C02H 0.040(3) 0.051(4) 0.071(4) 0.000(3) 0.019(3) -0.004(3)
C02I 0.059(5) 0.092(6) 0.063(5) 0.001(4) 0.013(4) -0.015(4)
C02J 0.041(3) 0.053(4) 0.054(4) -0.004(3) 0.017(3) 0.011(3)
C02K 0.039(3) 0.063(4) 0.060(4) -0.003(3) 0.023(3) 0.000(3)
C02L 0.041(4) 0.062(5) 0.061(4) -0.006(3) 0.014(3) 0.002(3)
C02N 0.048(4) 0.083(6) 0.057(4) -0.005(4) 0.000(3) -0.012(4)
C02O 0.033(4) 0.066(5) 0.054(5) 0.000 0.006(4) 0.000
C02P 0.035(3) 0.068(5) 0.055(4) 0.000(3) 0.003(3) 0.003(3)
C02Q 0.056(4) 0.061(4) 0.046(4) -0.006(3) 0.012(3) -0.008(4)
C02S 0.044(4) 0.088(5) 0.073(6) 0.006(5) 0.001(4) -0.003(4)
C02T 0.075(6) 0.078(5) 0.048(4) -0.005(4) 0.000(4) -0.013(4)
C02U 0.088(7) 0.059(5) 0.050(4) 0.010(4) 0.014(4) 0.020(5)
C02V 0.057(5) 0.062(4) 0.079(5) -0.003(4) 0.003(4) -0.020(4)
C02W 0.065(5) 0.064(5) 0.057(4) -0.013(3) 0.010(4) -0.015(4)
C02X 0.053(5) 0.084(6) 0.088(6) -0.001(5) 0.012(4) -0.019(4)
C02Y 0.060(5) 0.086(5) 0.060(5) 0.000(5) 0.003(4) -0.003(4)
C02Z 0.066(5) 0.040(3) 0.063(5) -0.006(3) 0.015(4) -0.022(3)

loop_
_atom_type_symbol
_atom_type_description
_atom_type_scat_dispersion_real
_atom_type_scat_dispersion_imag
_atom_type_scat_source
C C 0.0181 0.0091 'International Tables Vol C Tables 4.2.6.8 and 6.1.1.4'
H H 0.0000 0.0000 'International Tables Vol C Tables 4.2.6.8 and 6.1.1.4'
Cl Cl 0.3639 0.7018 'International Tables Vol C Tables 4.2.6.8 and 6.1.1.4'
O O 0.0492 0.0322 'International Tables Vol C Tables 4.2.6.8 and 6.1.1.4'

loop_
_exptl_crystal_face_index_h
_exptl_crystal_face_index_k
_exptl_crystal_face_index_l
_exptl_crystal_face_perp_dist
-5 5 -6 0.0312
5 -5 6 0.0115
-5 -13 1 0.1682
4 14 -2 0.1727
-1 -15 -3 0.1754
8 -2 -9 0.0223
-6 1 11 0.0068
1 3 -11 0.0167

loop_
_geom_angle_atom_site_label_1
_geom_angle_atom_site_label_2
_geom_angle_atom_site_label_3
_geom_angle
_geom_angle_site_symmetry_1
_geom_angle_site_symmetry_3
_geom_angle_publ_flag
C00J O004 C02Q 115.5(7) . . ?
C02G O005 C01O 115.2(7) . . ?
C00Z O007 C02Z 113.6(7) . . ?
C025 O009 C02U 113.0(7) . . ?
C00O C00E C00E 118.3(5) . 4_575 ?
C00O C00E C013 120.9(7) . . ?
C013 C00E C00E 107.1(5) . 4_575 ?
C00U C00F C00L 119.9(7) . . ?
C00U C00F C01I 121.4(7) . . ?
C01I C00F C00L 107.5(8) . . ?
C00L C00G C00G 119.0(5) . 4_575 ?
C00L C00G C01Y 120.4(8) . . ?
C01Y C00G C00G 107.3(5) . 4_575 ?
C00W C00H C018 123.7(7) . . ?
C00W C00H C01A 60.2(5) . . ?
C00W C00H C020 130.3(7) . . ?
C018 C00H C01A 114.1(7) . . ?
C020 C00H C018 103.2(6) . . ?
C020 C00H C01A 117.0(6) . . ?
C00K C00I C01G 107.7(7) . . ?
C016 C00I C00K 121.8(8) . . ?
C016 C00I C01G 120.8(7) . . ?
O004 C00J C00W 110.2(7) . . ?
O006 C00J O004 125.6(8) . . ?
O006 C00J C00W 124.2(7) . . ?
C00I C00K C01A 108.2(7) . . ?
C028 C00K C00I 119.3(8) . . ?
C028 C00K C01A 121.8(7) . . ?
C00G C00L C00F 120.1(8) . . ?
C00G C00L C01T 121.9(8) . . ?
C01T C00L C00F 107.8(7) . . ?
C00Q C00M C00M 119.4(4) . 4_575 ?
C00Q C00M C01P 119.6(7) . . ?
C01P C00M C00M 108.0(5) . 4_575 ?
C00T C00N C00O 105.4(6) 4_575 . ?
C010 C00N C00O 119.7(8) . . ?
C010 C00N C00T 121.5(7) . 4_575 ?
C00E C00O C00N 119.8(7) . . ?
C00E C00O C02B 124.1(8) . . ?
C02B C00O C00N 106.8(7) . . ?
C00V C00P C1 128.2(7) . . ?
C00V C00P C029 115.6(6) . . ?
C1 C00P C029 58.8(5) . . ?
C01K C00P C00V 106.0(7) . . ?
C01K C00P C1 122.8(7) . . ?
C01K C00P C029 116.3(7) . . ?
C00M C00Q C01D 121.4(7) . . ?
C00M C00Q C01X 120.3(7) . . ?
C01D C00Q C01X 107.0(7) . . ?
C019 C00R C015 119.4(8) . . ?
C019 C00R C021 121.5(7) . . ?
C021 C00R C015 107.0(7) . . ?
C01D C00S C028 106.3(7) . . ?
C02E C00S C01D 121.3(7) . . ?
C02E C00S C028 121.5(7) . . ?
C01K C00T C00N 119.7(7) . 4_575 ?
C01K C00T C01V 121.2(8) . . ?
C01V C00T C00N 109.8(7) . 4_575 ?
C00F C00U C01A 123.2(7) . . ?
C00F C00U C01G 120.2(7) . . ?
C01G C00U C01A 106.7(7) . . ?
C011 C00V C00P 107.1(7) . . ?
C021 C00V C00P 123.0(7) . . ?
C021 C00V C011 120.0(8) . . ?
C00H C00W C00J 116.6(7) . . ?
C00H C00W C01A 62.9(5) . . ?
C00H C00W C02G 120.7(7) . . ?
C00J C00W C01A 115.5(7) . . ?
C00J C00W C02G 114.8(7) . . ?
C02G C00W C01A 116.5(6) . . ?
C017 C00X C01I 121.1(8) . . ?
C017 C00X C01T 120.7(8) . . ?
C01T C00X C01I 108.0(7) . . ?
C014 C00Y H00Y 120.1 . . ?
C014 C00Y C01Z 119.9(8) . . ?
C01Z C00Y H00Y 120.1 . . ?
O007 C00Z C1 110.0(7) . . ?
O008 C00Z O007 126.6(8) . . ?
O008 C00Z C1 123.3(8) . . ?
C00N C010 C01L 118.8(7) . . ?
C00N C010 C029 123.2(7) . 4_575 ?
C01L C010 C029 107.6(6) . 4_575 ?
C00V C011 C02C 110.0(7) . . ?
C01J C011 C00V 119.7(7) . . ?
C01J C011 C02C 119.7(8) . . ?
C01P C012 C01P 108.9(12) . 4_575 ?
C01U C012 C01P 119.6(6) . . ?
C01U C012 C01P 119.6(6) . 4_575 ?
C00E C013 C027 108.7(7) . . ?
C01L C013 C00E 119.0(7) . . ?
C01L C013 C027 121.1(8) . . ?
C00Y C014 C01E 119.3(8) . . ?
C00Y C014 C01M 118.9(7) . . ?
C01E C014 C01M 120.9(7) . . ?
C00R C015 C02P 109.0(7) . . ?
C015 C015 C00R 119.7(5) 4_575 . ?
C015 C015 C02P 119.6(5) 4_575 . ?
C00I C016 C01C 120.7(8) . . ?
C00I C016 C02E 118.8(7) . . ?
C01C C016 C02E 107.8(8) . . ?
C00X C017 C017 119.1(5) . 4_575 ?
C00X C017 C02H 119.4(8) . . ?
C02H C017 C017 107.5(5) . 4_575 ?
C01Q C018 C00H 109.4(7) . . ?
C01X C018 C00H 121.3(7) . . ?
C01X C018 C01Q 120.3(7) . . ?
C00R C019 C019 120.9(5) . 4_575 ?
C00R C019 C01J 118.9(7) . . ?
C019 C019 C01J 107.5(5) 4_575 . ?
C00K C01A C00H 118.3(7) . . ?
C00K C01A C00U 106.2(7) . . ?
C00K C01A C00W 123.6(7) . . ?
C00U C01A C00H 115.3(7) . . ?
C00U C01A C00W 127.2(7) . . ?
C00W C01A C00H 56.9(5) . . ?
C020 C01B C01Q 106.6(7) . . ?
C02H C01B C01Q 120.4(8) . . ?
C02H C01B C020 122.5(8) . . ?
C016 C01C C016 107.9(10) . 4_575 ?
C02O C01C C016 119.4(6) . 4_575 ?
C02O C01C C016 119.4(6) . . ?
C00Q C01D C00S 109.7(7) . . ?
C01D C01D C00Q 119.2(4) 4_575 . ?
C01D C01D C00S 118.8(5) 4_575 . ?
C014 C01E H01E 119.7 . . ?
C01N C01E C014 120.7(8) . . ?
C01N C01E H01E 119.7 . . ?
C01M C01F C01F 168.9(5) . 4_575 ?
C00U C01G C00I 110.1(7) . . ?
C00U C01G C01Y 120.9(8) . . ?
C01Y C01G C00I 117.1(7) . . ?
C00P C1 C00Z 116.0(7) . . ?
C00P C1 C029 62.6(5) . . ?
C00Z C1 C029 118.2(7) . . ?
C025 C1 C00P 117.5(7) . . ?
C025 C1 C00Z 115.2(7) . . ?
C025 C1 C029 117.2(7) . . ?
C00F C01I C00X 108.3(7) . . ?
C020 C01I C00F 121.4(8) . . ?
C020 C01I C00X 119.3(7) . . ?
C011 C01J C019 119.8(8) . . ?
C011 C01J C023 119.8(8) . . ?
C019 C01J C023 109.8(8) . . ?
C00T C01K C00P 123.0(8) . . ?
C00T C01K C02C 117.7(7) . . ?
C02C C01K C00P 108.4(7) . . ?
C010 C01L C02J 109.8(7) . 4_575 ?
C013 C01L C010 121.5(7) . . ?
C013 C01L C02J 118.4(7) . 4_575 ?
C01F C01M C014 167.1(8) . . ?
C01E C01N H01N 119.4 . . ?
C01E C01N C01W 121.1(8) . . ?
C01W C01N H01N 119.4 . . ?
O005 C01O H01A 109.5 . . ?
O005 C01O H01B 109.5 . . ?
O005 C01O H01C 109.5 . . ?
H01A C01O H01B 109.5 . . ?
H01A C01O H01C 109.5 . . ?
H01B C01O H01C 109.5 . . ?
C012 C01P C00M 107.5(8) . . ?
C01Q C01P C00M 118.7(8) . . ?
C01Q C01P C012 121.3(9) . . ?
C018 C01Q C01B 110.1(7) . . ?
C01P C01Q C018 122.5(8) . . ?
C01P C01Q C01B 118.1(8) . . ?
C022 C01R C021 120.3(7) . . ?
C022 C01R C02P 120.9(8) . . ?
C02P C01R C021 108.1(8) . . ?
C01V C01S C01S 119.8(5) . 4_575 ?
C01V C01S C02D 121.2(7) . . ?
C02D C01S C01S 106.9(5) . 4_575 ?
C00X C01T C00L 108.4(7) . . ?
C01T C01T C00L 119.1(5) 4_575 . ?
C01T C01T C00X 120.1(5) 4_575 . ?
C012 C01U C02H 119.2(7) . 4_575 ?
C012 C01U C02H 119.2(7) . . ?
C02H C01U C02H 109.4(11) 4_575 . ?
C01S C01V C00T 119.9(7) . . ?
C01S C01V C02B 122.2(7) . 4_575 ?
C02B C01V C00T 106.1(7) 4_575 . ?
C01N C01W C01Z 117.7(8) . . ?
C01N C01W C02Q 122.5(8) . . ?
C01Z C01W C02Q 119.8(8) . . ?
C018 C01X C00Q 118.4(7) . . ?
C018 C01X C028 123.1(7) . . ?
C028 C01X C00Q 106.6(7) . . ?
C01G C01Y C00G 118.4(8) . . ?
C02O C01Y C00G 107.9(8) . . ?
C02O C01Y C01G 122.5(8) . . ?
C00Y C01Z C01W 121.0(8) . . ?
C00Y C01Z H01Z 119.5 . . ?
C01W C01Z H01Z 119.5 . . ?
C01B C020 C00H 109.7(7) . . ?
C01I C020 C00H 121.3(7) . . ?
C01I C020 C01B 117.6(7) . . ?
C00R C021 C01R 108.4(7) . . ?
C00V C021 C00R 119.8(8) . . ?
C00V C021 C01R 121.5(7) . . ?
C01R C022 C029 123.0(8) . . ?
C01R C022 C02J 117.2(7) . . ?
C029 C022 C02J 108.1(7) . . ?
C01J C023 C01J 105.4(11) . 4_575 ?
C02F C023 C01J 120.2(6) . 4_575 ?
C02F C023 C01J 120.2(6) . . ?
O009 C025 C1 109.7(7) . . ?
O00B C025 O009 123.8(8) . . ?
O00B C025 C1 126.4(8) . . ?
C027 C026 C02K 120.0(6) . . ?
C027 C026 C02K 120.0(6) . 4_575 ?
C02K C026 C02K 107.6(11) 4_575 . ?
C013 C027 C013 108.3(10) 4_575 . ?
C026 C027 C013 119.4(6) . 4_575 ?
C026 C027 C013 119.4(6) . . ?
C00K C028 C00S 119.2(8) . . ?
C00K C028 C01X 120.7(8) . . ?
C01X C028 C00S 110.4(7) . . ?
C010 C029 C00P 116.0(6) 4_575 . ?
C010 C029 C1 122.2(6) 4_575 . ?
C1 C029 C00P 58.6(5) . . ?
C022 C029 C00P 116.3(6) . . ?
C022 C029 C010 107.0(7) . 4_575 ?
C022 C029 C1 127.3(7) . . ?
C00O C02B C01V 111.8(7) . 4_575 ?
C00O C02B C02B 117.6(5) . 4_575 ?
C01V C02B C02B 118.0(5) 4_575 4_575 ?
C01K C02C C011 107.5(7) . . ?
C02D C02C C011 120.4(8) . . ?
C02D C02C C01K 121.1(7) . . ?
C02C C02D C01S 118.7(8) . . ?
C02F C02D C01S 110.5(8) . . ?
C02F C02D C02C 119.1(8) . . ?
C00S C02E C016 119.2(8) . . ?
C00S C02E C02E 119.8(5) . 4_575 ?
C02E C02E C016 108.3(5) 4_575 . ?
C023 C02F C02D 120.8(7) . 4_575 ?
C023 C02F C02D 120.8(7) . . ?
C02D C02F C02D 105.2(11) . 4_575 ?
O005 C02G C00W 108.3(7) . . ?
O00A C02G O005 127.4(7) . . ?
O00A C02G C00W 124.1(8) . . ?
C01B C02H C017 119.7(8) . . ?
C01B C02H C01U 121.4(9) . . ?
C01U C02H C017 107.8(8) . . ?
C02N C02I H02I 120.4 . . ?
C02N C02I C02X 119.2(11) . . ?
C02X C02I H02I 120.4 . . ?
C01L C02J C022 106.8(7) 4_575 . ?
C02K C02J C01L 120.9(8) . 4_575 ?
C02K C02J C022 121.4(7) . . ?
C02J C02K C026 120.1(8) . . ?
C02J C02K C02L 119.9(8) . . ?
C02L C02K C026 108.1(8) . . ?
C02L C02L C02K 108.1(5) 4_575 . ?
C02P C02L C02K 119.4(8) . . ?
C02P C02L C02L 120.3(5) . 4_575 ?
C02I C02N C02Z 117.9(10) . . ?
C02W C02N C02I 121.6(10) . . ?
C02W C02N C02Z 120.3(10) . . ?
C01C C02O C01Y 119.5(6) . . ?
C01C C02O C01Y 119.5(6) . 4_575 ?
C01Y C02O C01Y 109.7(11) . 4_575 ?
C01R C02P C015 107.4(8) . . ?
C02L C02P C015 120.1(8) . . ?
C02L C02P C01R 121.2(8) . . ?
O004 C02Q C01W 109.1(7) . . ?
O004 C02Q H02A 109.9 . . ?
O004 C02Q H02B 109.9 . . ?
C01W C02Q H02A 109.9 . . ?
C01W C02Q H02B 109.9 . . ?
H02A C02Q H02B 108.3 . . ?
C02Y C02S C02V 169.7(11) . . ?
C02V C02T H02T 119.3 . . ?
C02W C02T H02T 119.3 . . ?
C02W C02T C02V 121.4(10) . . ?
O009 C02U H02C 109.5 . . ?
O009 C02U H02D 109.5 . . ?
O009 C02U H02E 109.5 . . ?
H02C C02U H02D 109.5 . . ?
H02C C02U H02E 109.5 . . ?
H02D C02U H02E 109.5 . . ?
C02T C02V C02S 122.3(11) . . ?
C02T C02V C02X 117.6(10) . . ?
C02X C02V C02S 119.5(11) . . ?
C02N C02W C02T 120.2(11) . . ?
C02N C02W H02W 119.9 . . ?
C02T C02W H02W 119.9 . . ?
C02I C02X C02V 119.8(11) . . ?
C02I C02X H02X 120.1 . . ?
C02V C02X H02X 120.1 . . ?
C02S C02Y C02Y 166.6(7) . 4_575 ?
O007 C02Z C02N 107.5(6) . . ?
O007 C02Z H02F 110.2 . . ?
O007 C02Z H02G 110.2 . . ?
C02N C02Z H02F 110.2 . . ?
C02N C02Z H02G 110.2 . . ?
H02F C02Z H02G 108.5 . . ?

loop_
_geom_bond_atom_site_label_1
_geom_bond_atom_site_label_2
_geom_bond_distance
_geom_bond_site_symmetry_2
_geom_bond_publ_flag
O004 C00J 1.338(9) . ?
O004 C02Q 1.488(10) . ?
O005 C01O 1.466(10) . ?
O005 C02G 1.313(11) . ?
O006 C00J 1.220(10) . ?
O007 C00Z 1.332(10) . ?
O007 C02Z 1.481(9) . ?
O008 C00Z 1.182(10) . ?
O009 C025 1.352(11) . ?
O009 C02U 1.458(10) . ?
O00A C02G 1.205(11) . ?
O00B C025 1.178(10) . ?
C00E C00E 1.489(17) 4_575 ?
C00E C00O 1.349(12) . ?
C00E C013 1.428(11) . ?
C00F C00L 1.461(13) . ?
C00F C00U 1.386(12) . ?
C00F C01I 1.450(11) . ?
C00G C00G 1.463(17) 4_575 ?
C00G C00L 1.369(12) . ?
C00G C01Y 1.448(12) . ?
C00H C00W 1.490(11) . ?
C00H C018 1.515(10) . ?
C00H C01A 1.583(10) . ?
C00H C020 1.501(11) . ?
C00I C00K 1.427(11) . ?
C00I C016 1.397(12) . ?
C00I C01G 1.463(12) . ?
C00J C00W 1.507(12) . ?
C00K C01A 1.470(12) . ?
C00K C028 1.396(11) . ?
C00L C01T 1.451(12) . ?
C00M C00M 1.446(15) 4_575 ?
C00M C00Q 1.393(12) . ?
C00M C01P 1.443(13) . ?
C00N C00O 1.499(11) . ?
C00N C00T 1.481(11) 4_575 ?
C00N C010 1.371(10) . ?
C00O C02B 1.423(12) . ?
C00P C00V 1.497(10) . ?
C00P C1 1.534(11) . ?
C00P C01K 1.472(10) . ?
C00P C029 1.595(12) . ?
C00Q C01D 1.438(12) . ?
C00Q C01X 1.483(11) . ?
C00R C015 1.459(12) . ?
C00R C019 1.358(12) . ?
C00R C021 1.442(12) . ?
C00S C01D 1.444(11) . ?
C00S C028 1.444(12) . ?
C00S C02E 1.384(12) . ?
C00T C01K 1.407(12) . ?
C00T C01V 1.447(11) . ?
C00U C01A 1.507(10) . ?
C00U C01G 1.403(12) . ?
C00V C011 1.421(12) . ?
C00V C021 1.362(11) . ?
C00W C01A 1.544(11) . ?
C00W C02G 1.512(11) . ?
C00X C017 1.383(12) . ?
C00X C01I 1.453(13) . ?
C00X C01T 1.441(12) . ?
C00Y H00Y 0.9500 . ?
C00Y C014 1.377(11) . ?
C00Y C01Z 1.400(12) . ?
C00Z C1 1.535(11) . ?
C010 C01L 1.433(12) . ?
C010 C029 1.478(11) 4_575 ?
C011 C01J 1.413(12) . ?
C011 C02C 1.451(11) . ?
C012 C01P 1.437(12) . ?
C012 C01P 1.437(12) 4_575 ?
C012 C01U 1.410(19) . ?
C013 C01L 1.410(12) . ?
C013 C027 1.438(11) . ?
C014 C01E 1.405(11) . ?
C014 C01M 1.429(12) . ?
C015 C015 1.380(18) 4_575 ?
C015 C02P 1.460(13) . ?
C016 C01C 1.447(11) . ?
C016 C02E 1.453(12) . ?
C017 C017 1.477(18) 4_575 ?
C017 C02H 1.449(12) . ?
C018 C01Q 1.399(12) . ?
C018 C01X 1.389(12) . ?
C019 C019 1.430(16) 4_575 ?
C019 C01J 1.431(12) . ?
C01B C01Q 1.469(13) . ?
C01B C020 1.450(11) . ?
C01B C02H 1.366(13) . ?
C01C C02O 1.419(18) . ?
C01D C01D 1.409(16) 4_575 ?
C01E H01E 0.9500 . ?
C01E C01N 1.371(13) . ?
C01F C01F 1.395(18) 4_575 ?
C01F C01M 1.196(13) . ?
C01G C01Y 1.428(12) . ?
C1 C025 1.500(11) . ?
C1 C029 1.537(12) . ?
C01I C020 1.417(11) . ?
C01J C023 1.440(12) . ?
C01K C02C 1.440(12) . ?
C01L C02J 1.457(11) 4_575 ?
C01N H01N 0.9500 . ?
C01N C01W 1.399(12) . ?
C01O H01A 0.9800 . ?
C01O H01B 0.9800 . ?
C01O H01C 0.9800 . ?
C01P C01Q 1.400(12) . ?
C01R C021 1.474(11) . ?
C01R C022 1.401(12) . ?
C01R C02P 1.436(12) . ?
C01S C01S 1.439(15) 4_575 ?
C01S C01V 1.369(12) . ?
C01S C02D 1.431(12) . ?
C01T C01T 1.376(17) 4_575 ?
C01U C02H 1.440(12) 4_575 ?
C01U C02H 1.440(12) . ?
C01V C02B 1.439(12) 4_575 ?
C01W C01Z 1.404(11) . ?
C01W C02Q 1.501(12) . ?
C01X C028 1.428(11) . ?
C01Y C02O 1.421(11) . ?
C01Z H01Z 0.9500 . ?
C022 C029 1.468(10) . ?
C022 C02J 1.469(12) . ?
C023 C02F 1.418(17) . ?
C026 C027 1.419(16) . ?
C026 C02K 1.434(12) 4_575 ?
C026 C02K 1.434(12) . ?
C02B C02B 1.448(16) 4_575 ?
C02C C02D 1.428(12) . ?
C02D C02F 1.429(12) . ?
C02E C02E 1.427(16) 4_575 ?
C02I H02I 0.9500 . ?
C02I C02N 1.378(16) . ?
C02I C02X 1.408(16) . ?
C02J C02K 1.394(12) . ?
C02K C02L 1.435(12) . ?
C02L C02L 1.421(18) 4_575 ?
C02L C02P 1.389(13) . ?
C02N C02W 1.352(15) . ?
C02N C02Z 1.528(13) . ?
C02Q H02A 0.9900 . ?
C02Q H02B 0.9900 . ?
C02S C02V 1.424(15) . ?
C02S C02Y 1.182(16) . ?
C02T H02T 0.9500 . ?
C02T C02V 1.395(16) . ?
C02T C02W 1.379(15) . ?
C02U H02C 0.9800 . ?
C02U H02D 0.9800 . ?
C02U H02E 0.9800 . ?
C02V C02X 1.422(17) . ?
C02W H02W 0.9500 . ?
C02X H02X 0.9500 . ?
C02Y C02Y 1.39(2) 4_575 ?
C02Z H02F 0.9900 . ?
C02Z H02G 0.9900 . ?

loop_
_geom_torsion_atom_site_label_1
_geom_torsion_atom_site_label_2
_geom_torsion_atom_site_label_3
_geom_torsion_atom_site_label_4
_geom_torsion
_geom_torsion_site_symmetry_1
_geom_torsion_site_symmetry_2
_geom_torsion_site_symmetry_3
_geom_torsion_site_symmetry_4
_geom_torsion_publ_flag
O004 C00J C00W C00H -64.0(9) . . . . ?
O004 C00J C00W C01A -135.0(7) . . . . ?
O004 C00J C00W C02G 85.2(8) . . . . ?
O006 C00J C00W C00H 114.5(10) . . . . ?
O006 C00J C00W C01A 43.5(12) . . . . ?
O006 C00J C00W C02G -96.3(10) . . . . ?
O007 C00Z C1 C00P -59.5(9) . . . . ?
O007 C00Z C1 C025 83.3(9) . . . . ?
O007 C00Z C1 C029 -130.9(7) . . . . ?
O008 C00Z C1 C00P 116.6(9) . . . . ?
O008 C00Z C1 C025 -100.5(10) . . . . ?
O008 C00Z C1 C029 45.3(11) . . . . ?
C00E C00E C00O C00N 140.8(5) 4_575 . . . ?
C00E C00E C00O C02B -1.5(8) 4_575 . . . ?
C00E C00E C013 C01L -143.0(6) 4_575 . . . ?
C00E C00E C013 C027 1.1(7) 4_575 . . . ?
C00E C00O C02B C01V 142.7(7) . . . 4_575 ?
C00E C00O C02B C02B 1.5(8) . . . 4_575 ?
C00E C013 C01L C010 -1.2(11) . . . . ?
C00E C013 C01L C02J 140.3(7) . . . 4_575 ?
C00E C013 C027 C013 -1.8(11) . . . 4_575 ?
C00E C013 C027 C026 -143.1(9) . . . . ?
C00F C00L C01T C00X -1.5(8) . . . . ?
C00F C00L C01T C01T -143.8(4) . . . 4_575 ?
C00F C00U C01A C00H 1.9(11) . . . . ?
C00F C00U C01A C00K 134.9(8) . . . . ?
C00F C00U C01A C00W -64.6(12) . . . . ?
C00F C00U C01G C00I -139.1(7) . . . . ?
C00F C00U C01G C01Y 2.4(11) . . . . ?
C00F C01I C020 C00H 5.3(12) . . . . ?
C00F C01I C020 C01B -134.5(8) . . . . ?
C00G C00G C00L C00F 139.7(6) 4_575 . . . ?
C00G C00G C00L C01T -1.3(8) 4_575 . . . ?
C00G C00G C01Y C01G -143.9(6) 4_575 . . . ?
C00G C00G C01Y C02O 0.8(7) 4_575 . . . ?
C00G C00L C01T C00X 143.6(7) . . . . ?
C00G C00L C01T C01T 1.3(8) . . . 4_575 ?
C00G C01Y C02O C01C -144.6(8) . . . . ?
C00G C01Y C02O C01Y -1.3(11) . . . 4_575 ?
C00H C00W C01A C00K -104.3(9) . . . . ?
C00H C00W C01A C00U 98.4(9) . . . . ?
C00H C00W C02G O005 160.8(7) . . . . ?
C00H C00W C02G O00A -24.0(12) . . . . ?
C00H C018 C01Q C01B 7.0(9) . . . . ?
C00H C018 C01Q C01P 152.8(8) . . . . ?
C00H C018 C01X C00Q -147.8(7) . . . . ?
C00H C018 C01X C028 -10.2(11) . . . . ?
C00I C00K C01A C00H 141.1(7) . . . . ?
C00I C00K C01A C00U 9.7(9) . . . . ?
C00I C00K C01A C00W -151.7(7) . . . . ?
C00I C00K C028 C00S 5.5(12) . . . . ?
C00I C00K C028 C01X -137.3(8) . . . . ?
C00I C016 C01C C016 -140.9(7) . . . 4_575 ?
C00I C016 C01C C02O -0.1(13) . . . . ?
C00I C016 C02E C00S 0.2(12) . . . . ?
C00I C016 C02E C02E 141.9(6) . . . 4_575 ?
C00I C01G C01Y C00G 139.3(7) . . . . ?
C00I C01G C01Y C02O 0.1(11) . . . . ?
C00J O004 C02Q C01W -81.4(9) . . . . ?
C00J C00W C01A C00H 108.3(8) . . . . ?
C00J C00W C01A C00K 4.0(12) . . . . ?
C00J C00W C01A C00U -153.3(8) . . . . ?
C00J C00W C02G O005 12.9(9) . . . . ?
C00J C00W C02G O00A -171.9(7) . . . . ?
C00K C00I C016 C01C 140.2(8) . . . . ?
C00K C00I C016 C02E 3.2(12) . . . . ?
C00K C00I C01G C00U -1.7(9) . . . . ?
C00K C00I C01G C01Y -144.9(7) . . . . ?
C00L C00F C00U C01A -143.4(8) . . . . ?
C00L C00F C00U C01G -2.2(11) . . . . ?
C00L C00F C01I C00X 0.4(8) . . . . ?
C00L C00F C01I C020 144.1(7) . . . . ?
C00L C00G C01Y C01G -3.5(11) . . . . ?
C00L C00G C01Y C02O 141.2(8) . . . . ?
C00M C00M C00Q C01D -0.4(8) 4_575 . . . ?
C00M C00M C00Q C01X 138.5(5) 4_575 . . . ?
C00M C00M C01P C012 0.5(7) 4_575 . . . ?
C00M C00M C01P C01Q -141.9(6) 4_575 . . . ?
C00M C00Q C01D C00S 142.3(7) . . . . ?
C00M C00Q C01D C01D 0.4(8) . . . 4_575 ?
C00M C00Q C01X C018 0.7(10) . . . . ?
C00M C00Q C01X C028 -143.2(7) . . . . ?
C00M C01P C01Q C018 -2.7(12) . . . . ?
C00M C01P C01Q C01B 140.6(8) . . . . ?
C00N C00O C02B C01V -3.6(8) . . . 4_575 ?
C00N C00O C02B C02B -144.8(4) . . . 4_575 ?
C00N C00T C01K C00P -1.5(11) 4_575 . . . ?
C00N C00T C01K C02C 138.6(8) 4_575 . . . ?
C00N C00T C01V C01S -144.2(7) 4_575 . . . ?
C00N C00T C01V C02B -0.5(8) 4_575 . . 4_575 ?
C00N C010 C01L C013 3.5(11) . . . . ?
C00N C010 C01L C02J -140.8(7) . . . 4_575 ?
C00O C00E C013 C01L -3.4(10) . . . . ?
C00O C00E C013 C027 140.8(8) . . . . ?
C00O C00N C010 C01L -1.5(10) . . . . ?
C00O C00N C010 C029 -142.0(7) . . . 4_575 ?
C00P C00V C011 C01J -151.1(7) . . . . ?
C00P C00V C011 C02C -6.5(9) . . . . ?
C00P C00V C021 C00R 146.1(7) . . . . ?
C00P C00V C021 C01R 5.0(12) . . . . ?
C00P C1 C025 O009 131.2(8) . . . . ?
C00P C1 C025 O00B -46.2(13) . . . . ?
C00P C1 C029 C010 -102.8(8) . . . 4_575 ?
C00P C1 C029 C022 100.8(8) . . . . ?
C00P C01K C02C C011 5.9(9) . . . . ?
C00P C01K C02C C02D 150.0(8) . . . . ?
C00Q C00M C01P C012 141.7(7) . . . . ?
C00Q C00M C01P C01Q -0.8(11) . . . . ?
C00Q C01X C028 C00K 145.5(7) . . . . ?
C00Q C01X C028 C00S -0.3(9) . . . . ?
C00R C015 C02P C01R -0.6(9) . . . . ?
C00R C015 C02P C02L 143.5(7) . . . . ?
C00R C019 C01J C011 0.7(11) . . . . ?
C00R C019 C01J C023 -143.9(8) . . . . ?
C00T C00N C00O C00E -144.4(7) 4_575 . . . ?
C00T C00N C00O C02B 3.7(7) 4_575 . . . ?
C00T C00N C010 C01L 133.6(8) 4_575 . . . ?
C00T C00N C010 C029 -6.9(11) 4_575 . . 4_575 ?
C00T C01K C02C C011 -139.5(7) . . . . ?
C00T C01K C02C C02D 4.6(11) . . . . ?
C00U C00F C00L C00G -0.9(11) . . . . ?
C00U C00F C00L C01T 144.9(7) . . . . ?
C00U C00F C01I C00X -143.2(8) . . . . ?
C00U C00F C01I C020 0.6(12) . . . . ?
C00U C01G C01Y C00G 0.4(10) . . . . ?
C00U C01G C01Y C02O -138.9(8) . . . . ?
C00V C00P C1 C00Z 150.6(8) . . . . ?
C00V C00P C1 C025 8.5(13) . . . . ?
C00V C00P C1 C029 -99.6(9) . . . . ?
C00V C00P C01K C00T 133.4(8) . . . . ?
C00V C00P C01K C02C -9.7(9) . . . . ?
C00V C00P C029 C010 -125.9(7) . . . 4_575 ?
C00V C00P C029 C1 120.7(7) . . . . ?
C00V C00P C029 C022 1.3(9) . . . . ?
C00V C011 C01J C019 1.6(11) . . . . ?
C00V C011 C01J C023 142.6(9) . . . . ?
C00V C011 C02C C01K 0.5(9) . . . . ?
C00V C011 C02C C02D -143.9(8) . . . . ?
C00W C00H C018 C01Q 153.0(7) . . . . ?
C00W C00H C018 C01X -59.8(10) . . . . ?
C00W C00H C01A C00K 113.5(9) . . . . ?
C00W C00H C01A C00U -119.3(8) . . . . ?
C00W C00H C020 C01B -152.0(8) . . . . ?
C00W C00H C020 C01I 65.4(11) . . . . ?
C00X C017 C02H C01B 3.4(13) . . . . ?
C00X C017 C02H C01U -140.9(9) . . . . ?
C00X C01I C020 C00H 145.2(8) . . . . ?
C00X C01I C020 C01B 5.3(12) . . . . ?
C00Y C014 C01E C01N -1.6(12) . . . . ?
C00Y C014 C01M C01F 80(4) . . . . ?
C00Z O007 C02Z C02N -84.2(9) . . . . ?
C00Z C1 C025 O009 -11.1(11) . . . . ?
C00Z C1 C025 O00B 171.4(9) . . . . ?
C00Z C1 C029 C00P 106.4(8) . . . . ?
C00Z C1 C029 C010 3.6(11) . . . 4_575 ?
C00Z C1 C029 C022 -152.7(8) . . . . ?
C010 C00N C00O C00E -2.9(10) . . . . ?
C010 C00N C00O C02B 145.1(7) . . . . ?
C011 C00V C021 C00R 4.9(11) . . . . ?
C011 C00V C021 C01R -136.2(8) . . . . ?
C011 C01J C023 C01J -141.9(7) . . . 4_575 ?
C011 C01J C023 C02F -2.2(15) . . . . ?
C011 C02C C02D C01S 137.5(8) . . . . ?
C011 C02C C02D C02F -2.1(12) . . . . ?
C012 C01P C01Q C018 -139.9(9) . . . . ?
C012 C01P C01Q C01B 3.4(12) . . . . ?
C012 C01U C02H C017 143.9(10) . . . . ?
C012 C01U C02H C01B 0.3(15) . . . . ?
C013 C00E C00O C00N 5.4(10) . . . . ?
C013 C00E C00O C02B -136.9(7) . . . . ?
C014 C00Y C01Z C01W 1.8(12) . . . . ?
C014 C01E C01N C01W -1.7(13) . . . . ?
C015 C00R C019 C019 0.5(8) . . . 4_575 ?
C015 C00R C019 C01J 137.5(8) . . . . ?
C015 C00R C021 C00V -144.8(7) . . . . ?
C015 C00R C021 C01R 0.8(8) . . . . ?
C015 C015 C02P C01R -143.5(5) 4_575 . . . ?
C015 C015 C02P C02L 0.6(8) 4_575 . . . ?
C016 C00I C00K C01A -151.3(8) . . . . ?
C016 C00I C00K C028 -6.1(12) . . . . ?
C016 C00I C01G C00U 144.8(8) . . . . ?
C016 C00I C01G C01Y 1.6(11) . . . . ?
C016 C01C C02O C01Y -1.7(13) 4_575 . . 4_575 ?
C016 C01C C02O C01Y 1.7(13) . . . . ?
C016 C01C C02O C01Y -138.1(8) . . . 4_575 ?
C016 C01C C02O C01Y 138.1(8) 4_575 . . . ?
C017 C00X C01I C00F 144.1(8) . . . . ?
C017 C00X C01I C020 -0.5(12) . . . . ?
C017 C00X C01T C00L -143.8(8) . . . . ?
C017 C00X C01T C01T -2.0(9) . . . 4_575 ?
C017 C017 C02H C01B 143.1(7) 4_575 . . . ?
C017 C017 C02H C01U -1.2(8) 4_575 . . . ?
C018 C00H C00W C00J -5.9(11) . . . . ?
C018 C00H C00W C01A 100.5(8) . . . . ?
C018 C00H C00W C02G -153.3(7) . . . . ?
C018 C00H C01A C00K -2.9(10) . . . . ?
C018 C00H C01A C00U 124.3(8) . . . . ?
C018 C00H C01A C00W -116.4(8) . . . . ?
C018 C00H C020 C01B 9.3(8) . . . . ?
C018 C00H C020 C01I -133.4(7) . . . . ?
C018 C01X C028 C00K 3.7(12) . . . . ?
C018 C01X C028 C00S -142.0(8) . . . . ?
C019 C00R C015 C015 -0.5(8) . . . 4_575 ?
C019 C00R C015 C02P -143.3(7) . . . . ?
C019 C00R C021 C00V -2.6(11) . . . . ?
C019 C00R C021 C01R 143.0(7) . . . . ?
C019 C019 C01J C011 142.9(6) 4_575 . . . ?
C019 C019 C01J C023 -1.7(7) 4_575 . . . ?
C019 C01J C023 C01J 2.7(12) . . . 4_575 ?
C019 C01J C023 C02F 142.4(10) . . . . ?
C01A C00H C00W C00J -106.5(8) . . . . ?
C01A C00H C00W C02G 106.2(8) . . . . ?
C01A C00H C018 C01Q -137.9(7) . . . . ?
C01A C00H C018 C01X 9.3(10) . . . . ?
C01A C00H C020 C01B 135.4(7) . . . . ?
C01A C00H C020 C01I -7.2(11) . . . . ?
C01A C00K C028 C00S 145.8(8) . . . . ?
C01A C00K C028 C01X 3.0(13) . . . . ?
C01A C00U C01G C00I 7.7(9) . . . . ?
C01A C00U C01G C01Y 149.2(7) . . . . ?
C01A C00W C02G O005 -126.5(8) . . . . ?
C01A C00W C02G O00A 48.8(11) . . . . ?
C01C C016 C02E C00S -141.8(8) . . . . ?
C01C C016 C02E C02E -0.1(7) . . . 4_575 ?
C01D C00Q C01X C018 144.8(7) . . . . ?
C01D C00Q C01X C028 0.9(8) . . . . ?
C01D C00S C028 C00K -146.8(7) . . . . ?
C01D C00S C028 C01X -0.5(9) . . . . ?
C01D C00S C02E C016 138.7(8) . . . . ?
C01D C00S C02E C02E 1.4(9) . . . 4_575 ?
C01E C014 C01M C01F -89(4) . . . . ?
C01E C01N C01W C01Z 4.9(12) . . . . ?
C01E C01N C01W C02Q -173.1(8) . . . . ?
C01F C01F C01M C014 -9(7) 4_575 . . . ?
C01G C00I C00K C01A -5.2(9) . . . . ?
C01G C00I C00K C028 140.0(8) . . . . ?
C01G C00I C016 C01C -1.6(12) . . . . ?
C01G C00I C016 C02E -138.6(8) . . . . ?
C01G C00U C01A C00H -143.7(7) . . . . ?
C01G C00U C01A C00K -10.6(9) . . . . ?
C01G C00U C01A C00W 149.9(8) . . . . ?
C01G C01Y C02O C01C -1.7(13) . . . . ?
C01G C01Y C02O C01Y 141.6(7) . . . 4_575 ?
C1 C00P C00V C011 -150.4(8) . . . . ?
C1 C00P C00V C021 64.2(12) . . . . ?
C1 C00P C01K C00T -65.0(11) . . . . ?
C1 C00P C01K C02C 151.8(8) . . . . ?
C1 C00P C029 C010 113.4(7) . . . 4_575 ?
C1 C00P C029 C022 -119.4(7) . . . . ?
C01I C00F C00L C00G -145.1(7) . . . . ?
C01I C00F C00L C01T 0.7(8) . . . . ?
C01I C00F C00U C01A -4.2(12) . . . . ?
C01I C00F C00U C01G 137.0(8) . . . . ?
C01I C00X C017 C017 -139.1(6) . . . 4_575 ?
C01I C00X C017 C02H -4.0(13) . . . . ?
C01I C00X C01T C00L 1.7(8) . . . . ?
C01I C00X C01T C01T 143.6(5) . . . 4_575 ?
C01J C011 C02C C01K 145.0(8) . . . . ?
C01J C011 C02C C02D 0.7(12) . . . . ?
C01J C023 C02F C02D 0.8(17) . . . . ?
C01J C023 C02F C02D 134.6(9) 4_575 . . . ?
C01J C023 C02F C02D -134.6(9) . . . 4_575 ?
C01J C023 C02F C02D -0.8(17) 4_575 . . 4_575 ?
C01K C00P C00V C011 9.9(9) . . . . ?
C01K C00P C00V C021 -135.5(8) . . . . ?
C01K C00P C1 C00Z -6.7(12) . . . . ?
C01K C00P C1 C025 -148.8(8) . . . . ?
C01K C00P C1 C029 103.1(8) . . . . ?
C01K C00P C029 C010 -0.6(9) . . . 4_575 ?
C01K C00P C029 C1 -114.0(8) . . . . ?
C01K C00P C029 C022 126.6(7) . . . . ?
C01K C00T C01V C01S 2.1(12) . . . . ?
C01K C00T C01V C02B 145.8(7) . . . 4_575 ?
C01K C02C C02D C01S -2.1(12) . . . . ?
C01K C02C C02D C02F -141.7(9) . . . . ?
C01L C013 C027 C013 141.5(7) . . . 4_575 ?
C01L C013 C027 C026 0.1(14) . . . . ?
C01L C02J C02K C026 -1.4(12) 4_575 . . . ?
C01L C02J C02K C02L 137.1(8) 4_575 . . . ?
C01M C014 C01E C01N 167.7(8) . . . . ?
C01N C01W C01Z C00Y -5.0(11) . . . . ?
C01N C01W C02Q O004 99.2(9) . . . . ?
C01O O005 C02G O00A -7.3(12) . . . . ?
C01O O005 C02G C00W 167.7(7) . . . . ?
C01P C00M C00Q C01D -137.2(7) . . . . ?
C01P C00M C00Q C01X 1.7(10) . . . . ?
C01P C012 C01P C00M -0.8(11) 4_575 . . . ?
C01P C012 C01P C01Q 140.4(7) 4_575 . . . ?
C01P C012 C01U C02H -0.2(15) 4_575 . . 4_575 ?
C01P C012 C01U C02H 0.2(15) . . . . ?
C01P C012 C01U C02H -138.4(9) 4_575 . . . ?
C01P C012 C01U C02H 138.4(9) . . . 4_575 ?
C01Q C018 C01X C00Q -4.2(10) . . . . ?
C01Q C018 C01X C028 133.5(8) . . . . ?
C01Q C01B C020 C00H -5.5(9) . . . . ?
C01Q C01B C020 C01I 138.7(8) . . . . ?
C01Q C01B C02H C017 -138.4(8) . . . . ?
C01Q C01B C02H C01U 1.1(13) . . . . ?
C01R C022 C029 C00P 2.4(10) . . . . ?
C01R C022 C029 C010 133.9(8) . . . 4_575 ?
C01R C022 C029 C1 -66.9(11) . . . . ?
C01R C022 C02J C01L -139.6(7) . . . 4_575 ?
C01R C022 C02J C02K 4.8(11) . . . . ?
C01S C01S C01V C00T 138.1(6) 4_575 . . . ?
C01S C01S C01V C02B 0.3(8) 4_575 . . 4_575 ?
C01S C01S C02D C02C -142.8(6) 4_575 . . . ?
C01S C01S C02D C02F 0.0(8) 4_575 . . . ?
C01S C02D C02F C023 -141.2(10) . . . . ?
C01S C02D C02F C02D 0.1(13) . . . 4_575 ?
C01T C00X C017 C017 2.0(9) . . . 4_575 ?
C01T C00X C017 C02H 137.1(8) . . . . ?
C01T C00X C01I C00F -1.3(9) . . . . ?
C01T C00X C01I C020 -145.9(7) . . . . ?
C01U C012 C01P C00M -143.4(9) . . . . ?
C01U C012 C01P C01Q -2.2(14) . . . . ?
C01V C00T C01K C00P -144.6(8) . . . . ?
C01V C00T C01K C02C -4.6(11) . . . . ?
C01V C01S C02D C02C -0.5(11) . . . . ?
C01V C01S C02D C02F 142.3(9) . . . . ?
C01X C00Q C01D C00S -1.3(8) . . . . ?
C01X C00Q C01D C01D -143.2(4) . . . 4_575 ?
C01X C018 C01Q C01B -140.6(7) . . . . ?
C01X C018 C01Q C01P 5.3(12) . . . . ?
C01Y C00G C00L C00F 3.7(11) . . . . ?
C01Y C00G C00L C01T -137.2(8) . . . . ?
C01Z C00Y C014 C01E 1.5(11) . . . . ?
C01Z C00Y C014 C01M -168.0(7) . . . . ?
C01Z C01W C02Q O004 -78.7(9) . . . . ?
C020 C00H C00W C00J 151.9(8) . . . . ?
C020 C00H C00W C01A -101.6(9) . . . . ?
C020 C00H C00W C02G 4.6(12) . . . . ?
C020 C00H C018 C01Q -9.8(8) . . . . ?
C020 C00H C018 C01X 137.3(7) . . . . ?
C020 C00H C01A C00K -123.5(8) . . . . ?
C020 C00H C01A C00U 3.7(10) . . . . ?
C020 C00H C01A C00W 123.0(8) . . . . ?
C020 C01B C01Q C018 -0.9(9) . . . . ?
C020 C01B C01Q C01P -148.5(7) . . . . ?
C020 C01B C02H C017 1.7(13) . . . . ?
C020 C01B C02H C01U 141.1(9) . . . . ?
C021 C00R C015 C015 142.7(4) . . . 4_575 ?
C021 C00R C015 C02P -0.2(8) . . . . ?
C021 C00R C019 C019 -137.3(6) . . . 4_575 ?
C021 C00R C019 C01J -0.3(11) . . . . ?
C021 C00V C011 C01J -4.4(11) . . . . ?
C021 C00V C011 C02C 140.1(7) . . . . ?
C021 C01R C022 C029 -2.8(12) . . . . ?
C021 C01R C022 C02J 135.7(8) . . . . ?
C021 C01R C02P C015 1.1(9) . . . . ?
C021 C01R C02P C02L -142.6(8) . . . . ?
C022 C01R C021 C00R -145.9(7) . . . . ?
C022 C01R C021 C00V -0.9(12) . . . . ?
C022 C01R C02P C015 145.6(7) . . . . ?
C022 C01R C02P C02L 1.9(13) . . . . ?
C022 C02J C02K C026 -140.8(8) . . . . ?
C022 C02J C02K C02L -2.4(12) . . . . ?
C025 C1 C029 C00P -108.5(8) . . . . ?
C025 C1 C029 C010 148.7(7) . . . 4_575 ?
C025 C1 C029 C022 -7.7(12) . . . . ?
C026 C02K C02L C02L 0.0(7) . . . 4_575 ?
C026 C02K C02L C02P 142.5(8) . . . . ?
C027 C013 C01L C010 -140.8(8) . . . . ?
C027 C013 C01L C02J 0.6(12) . . . 4_575 ?
C027 C026 C02K C02J 0.5(14) . . . . ?
C027 C026 C02K C02L -142.2(9) . . . . ?
C028 C00K C01A C00H -3.0(12) . . . . ?
C028 C00K C01A C00U -134.4(8) . . . . ?
C028 C00K C01A C00W 64.2(12) . . . . ?
C028 C00S C01D C00Q 1.1(8) . . . . ?
C028 C00S C01D C01D 143.2(5) . . . 4_575 ?
C028 C00S C02E C016 -0.6(12) . . . . ?
C028 C00S C02E C02E -137.9(6) . . . 4_575 ?
C029 C00P C00V C011 140.4(6) . . . . ?
C029 C00P C00V C021 -5.0(11) . . . . ?
C029 C00P C1 C00Z -109.8(8) . . . . ?
C029 C00P C1 C025 108.1(8) . . . . ?
C029 C00P C01K C00T 3.4(11) . . . . ?
C029 C00P C01K C02C -139.8(7) . . . . ?
C029 C010 C01L C013 149.6(7) 4_575 . . . ?
C029 C010 C01L C02J 5.2(8) 4_575 . . 4_575 ?
C029 C1 C025 O009 -157.2(7) . . . . ?
C029 C1 C025 O00B 25.3(13) . . . . ?
C029 C022 C02J C01L 4.7(8) . . . 4_575 ?
C029 C022 C02J C02K 149.1(7) . . . . ?
C02C C011 C01J C019 -139.6(8) . . . . ?
C02C C011 C01J C023 1.5(12) . . . . ?
C02C C02D C02F C023 1.4(15) . . . . ?
C02C C02D C02F C02D 142.7(7) . . . 4_575 ?
C02D C01S C01V C00T 0.5(11) . . . . ?
C02D C01S C01V C02B -137.2(8) . . . 4_575 ?
C02E C00S C01D C00Q -143.4(8) . . . . ?
C02E C00S C01D C01D -1.4(9) . . . 4_575 ?
C02E C00S C028 C00K -2.3(12) . . . . ?
C02E C00S C028 C01X 144.0(8) . . . . ?
C02E C016 C01C C016 0.2(12) . . . 4_575 ?
C02E C016 C01C C02O 141.0(9) . . . . ?
C02G C00W C01A C00H -112.6(8) . . . . ?
C02G C00W C01A C00K 143.1(8) . . . . ?
C02G C00W C01A C00U -14.3(13) . . . . ?
C02H C01B C01Q C018 144.7(8) . . . . ?
C02H C01B C01Q C01P -2.9(12) . . . . ?
C02H C01B C020 C00H -150.2(8) . . . . ?
C02H C01B C020 C01I -6.0(12) . . . . ?
C02H C01U C02H C017 2.0(14) 4_575 . . . ?
C02H C01U C02H C01B -141.6(8) 4_575 . . . ?
C02I C02N C02W C02T 2.7(14) . . . . ?
C02I C02N C02Z O007 -81.6(10) . . . . ?
C02J C022 C029 C00P -139.3(7) . . . . ?
C02J C022 C029 C010 -7.8(8) . . . 4_575 ?
C02J C022 C029 C1 151.4(7) . . . . ?
C02J C02K C02L C02L -142.8(6) . . . 4_575 ?
C02J C02K C02L C02P -0.4(12) . . . . ?
C02K C026 C027 C013 -0.2(15) 4_575 . . . ?
C02K C026 C027 C013 -137.3(8) 4_575 . . 4_575 ?
C02K C026 C027 C013 0.2(15) . . . 4_575 ?
C02K C026 C027 C013 137.3(8) . . . . ?
C02K C026 C02K C02J 142.7(7) 4_575 . . . ?
C02K C026 C02K C02L -0.1(12) 4_575 . . . ?
C02K C02L C02P C015 -138.5(8) . . . . ?
C02K C02L C02P C01R 0.7(12) . . . . ?
C02L C02L C02P C015 -0.6(8) 4_575 . . . ?
C02L C02L C02P C01R 138.5(7) 4_575 . . . ?
C02N C02I C02X C02V -1.1(15) . . . . ?
C02P C01R C021 C00R -1.2(9) . . . . ?
C02P C01R C021 C00V 143.8(8) . . . . ?
C02P C01R C022 C029 -143.1(8) . . . . ?
C02P C01R C022 C02J -4.5(11) . . . . ?
C02Q O004 C00J O006 -6.0(12) . . . . ?
C02Q O004 C00J C00W 172.5(7) . . . . ?
C02Q C01W C01Z C00Y 173.0(7) . . . . ?
C02S C02V C02X C02I -167.1(9) . . . . ?
C02T C02V C02X C02I 3.8(14) . . . . ?
C02U O009 C025 O00B -4.9(13) . . . . ?
C02U O009 C025 C1 177.5(7) . . . . ?
C02V C02S C02Y C02Y 5(11) . . . 4_575 ?
C02V C02T C02W C02N 0.2(14) . . . . ?
C02W C02N C02Z O007 94.1(10) . . . . ?
C02W C02T C02V C02S 167.2(9) . . . . ?
C02W C02T C02V C02X -3.4(14) . . . . ?
C02X C02I C02N C02W -2.2(14) . . . . ?
C02X C02I C02N C02Z 173.5(8) . . . . ?
C02Y C02S C02V C02T -97(8) . . . . ?
C02Y C02S C02V C02X 74(8) . . . . ?
C02Z O007 C00Z O008 -3.0(11) . . . . ?
C02Z O007 C00Z C1 173.0(6) . . . . ?
C02Z C02N C02W C02T -172.9(8) . . . . ?

loop_
_exptl_oxdiff_crystal_face_indexfrac_h
_exptl_oxdiff_crystal_face_indexfrac_k
_exptl_oxdiff_crystal_face_indexfrac_l
_exptl_oxdiff_crystal_face_x
_exptl_oxdiff_crystal_face_y
_exptl_oxdiff_crystal_face_z
-5.3494 5.3800 -5.8030 -0.2322 -0.9726 0.0091
5.3494 -5.3800 5.8030 0.2322 0.9726 -0.0091
-4.7528 -13.3663 1.0172 -0.0236 -0.0853 0.9961
3.8858 14.2848 -1.9735 -0.0145 -0.0743 -0.9971
-0.7642 -15.2754 -2.5105 0.4479 -0.0083 0.8941
7.7862 -1.7645 -8.7171 0.9527 -0.0247 -0.3029
-6.1095 1.2675 10.6965 -0.9172 0.3227 0.2337
0.8330 3.4281 -11.1457 0.4675 -0.8599 -0.2051

loop_
_smtbx_masks_void_nr
_smtbx_masks_void_average_x
_smtbx_masks_void_average_y
_smtbx_masks_void_average_z
_smtbx_masks_void_volume
_smtbx_masks_void_count_electrons
_smtbx_masks_void_content
1 0.500 -0.911 0.500 1383.4 517.8 '9.45 chloroform'
2 0.165 0.750 0.517 24.6 0.0 ?
3 0.470 0.750 0.097 24.2 0.0 ?
4 0.530 0.250 0.903 24.2 0.0 ?
5 0.835 0.250 0.483 24.6 0.0 ?
